data_2219245
loop_
_publ_author_name
'Laila, Musalem'
'Ali, Hapipah M.'
'Puvaneswary, Subramaniam'
'Robinson, Ward T.'
'Ng, Seik Weng'

_publ_section_title
;
 <i>N</i>'-[1-(2-Hydroxy-5-methylphenyl)ethylidene]benzenesulfonohydrazide
;
_journal_coeditor_code BQ2092
_journal_issue 9
_journal_name_full 'Acta Crystallographica Section E'
_journal_page_first o1769
_journal_paper_doi 10.1107/S1600536808025932
_journal_volume 64
_journal_year 2008
_chemical_formula_iupac 'C15 H16 N2 O3 S'
_chemical_formula_moiety 'C15 H16 N2 O3 S'
_chemical_formula_sum 'C15 H16 N2 O3 S'
_chemical_formula_weight 304.36
_chemical_name_systematic
;
N'-[1-(2-Hydroxy-5-methylphenyl)ethylidene]benzenesulfonohydrazide
;
_space_group_IT_number 2
_symmetry_cell_setting triclinic
_symmetry_space_group_name_Hall '-P 1'
_symmetry_space_group_name_H-M 'P -1'
_atom_sites_solution_hydrogens geom
_atom_sites_solution_primary direct
_atom_sites_solution_secondary difmap
_audit_creation_method SHELXL-97
_cell_angle_alpha 63.1920(10)
_cell_angle_beta 88.5770(10)
_cell_angle_gamma 86.3450(10)
_cell_formula_units_Z 4
_cell_length_a 5.15470(10)
_cell_length_b 17.0321(2)
_cell_length_c 18.26350(10)
_cell_measurement_reflns_used 7775
_cell_measurement_temperature 100(2)
_cell_measurement_theta_max 30.4
_cell_measurement_theta_min 2.2
_cell_volume 1428.19(4)
_computing_cell_refinement 'SAINT (Bruker, 2007)'
_computing_data_collection 'APEX2 (Bruker, 2007)'
_computing_data_reduction 'SAINT (Bruker, 2007)'
_computing_molecular_graphics 'X-SEED (Barbour, 2001)'
_computing_publication_material 'publCIF (Westrip, 2008)'
_computing_structure_refinement 'SHELXL97 (Sheldrick, 2008)'
_computing_structure_solution 'SHELXS97 (Sheldrick, 2008)'
_diffrn_ambient_temperature 100(2)
_diffrn_measured_fraction_theta_full 0.976
_diffrn_measured_fraction_theta_max 0.976
_diffrn_measurement_device_type 'Bruker SMART APEX'
_diffrn_measurement_method \w
_diffrn_radiation_monochromator graphite
_diffrn_radiation_source 'fine-focus sealed tube'
_diffrn_radiation_type MoK\a
_diffrn_radiation_wavelength 0.71073
_diffrn_reflns_av_R_equivalents 0.0180
_diffrn_reflns_av_sigmaI/netI 0.0281
_diffrn_reflns_limit_h_max 6
_diffrn_reflns_limit_h_min -6
_diffrn_reflns_limit_k_max 22
_diffrn_reflns_limit_k_min -22
_diffrn_reflns_limit_l_max 22
_diffrn_reflns_limit_l_min -23
_diffrn_reflns_number 12657
_diffrn_reflns_theta_full 27.50
_diffrn_reflns_theta_max 27.50
_diffrn_reflns_theta_min 1.25
_diffrn_standards_decay_% 0
_diffrn_standards_interval_count 0
_diffrn_standards_interval_time 0
_diffrn_standards_number 0
_exptl_absorpt_coefficient_mu 0.238
_exptl_absorpt_correction_T_max 0.9858
_exptl_absorpt_correction_T_min 0.9583
_exptl_absorpt_correction_type multi-scan
_exptl_absorpt_process_details '(SADABS; Sheldrick, 1996)'
_exptl_crystal_colour Colorless
_exptl_crystal_density_diffrn 1.415
_exptl_crystal_density_method 'not measured'
_exptl_crystal_description Block
_exptl_crystal_F_000 640
_exptl_crystal_size_max 0.18
_exptl_crystal_size_mid 0.14
_exptl_crystal_size_min 0.06
_refine_diff_density_max 0.544
_refine_diff_density_min -0.579
_refine_ls_extinction_method none
_refine_ls_goodness_of_fit_ref 1.045
_refine_ls_hydrogen_treatment mixed
_refine_ls_matrix_type full
_refine_ls_number_parameters 399
_refine_ls_number_reflns 6415
_refine_ls_number_restraints 4
_refine_ls_restrained_S_all 1.044
_refine_ls_R_factor_all 0.0491
_refine_ls_R_factor_gt 0.0421
_refine_ls_shift/su_max 0.001
_refine_ls_shift/su_mean 0.000
_refine_ls_structure_factor_coef Fsqd
_refine_ls_weighting_details 'calc w=1/[\s^2^(Fo^2^)+(0.0741P)^2^+1.3P] where P=(Fo^2^+2Fc^2^)/3'
_refine_ls_weighting_scheme calc
_refine_ls_wR_factor_gt 0.1191
_refine_ls_wR_factor_ref 0.1316
_reflns_number_gt 5603
_reflns_number_total 6415
_reflns_threshold_expression I>2\s(I)
_cod_data_source_file bq2092.cif
_cod_data_source_block I
_cod_depositor_comments
;
The following automatic conversions were performed:
'_symmetry_cell_setting' value 'Triclinic' changed to 'triclinic'
according to '/home/saulius/struct/CIF-dictionaries/cif_core.dic'
dictionary named 'cif_core.dic' version 2.4.1 from
2010-06-29.

'_exptl_absorpt_correction_type' value 'Multi-scan' changed
to 'multi-scan' according to
'/home/saulius/struct/CIF-dictionaries/cif_core.dic' dictionary named
'cif_core.dic' version 2.4.1 from 2010-06-29.

Automatic conversion script
Id: cif_fix_enum 1527 2010-12-29 10:47:43Z saulius 

The following automatic conversions were performed:

'_symmetry_cell_setting' value 'Triclinic' changed to 'triclinic'
according to /home/saulius/struct/CIF-dictionaries/cif_core.dic
dictionary named 'cif_core.dic' version 2.4.1 from
2010-06-29.

'_exptl_absorpt_correction_type' value 'Multi-scan'
changed to 'multi-scan' according to
/home/saulius/struct/CIF-dictionaries/cif_core.dic dictionary named
'cif_core.dic' version 2.4.1 from 2010-06-29.

Automatic conversion script
Id: cif_fix_values 1715 2011-07-08 13:25:40Z adriana 
;
_cod_database_code 2219245
_cod_database_fobs_code 2219245

loop_
_symmetry_equiv_pos_as_xyz
'x, y, z'
'-x, -y, -z'

loop_
_atom_site_type_symbol
_atom_site_label
_atom_site_fract_x
_atom_site_fract_y
_atom_site_fract_z
_atom_site_U_iso_or_equiv
_atom_site_adp_type
_atom_site_calc_flag
_atom_site_refinement_flags
_atom_site_occupancy
S S1 1.00270(8) 0.59346(3) 0.36837(3) 0.01389(12) Uani d . 1
S S2 0.23309(8) 0.87206(3) 0.94073(3) 0.01512(12) Uani d . 1
O O1 1.1834(3) 0.79133(9) 0.43334(9) 0.0198(3) Uani d D 1
O O2 1.2673(3) 0.59821(9) 0.38815(8) 0.0181(3) Uani d . 1
O O3 0.9214(3) 0.51803(9) 0.36199(9) 0.0190(3) Uani d . 1
O O4 0.1038(3) 0.73122(10) 0.80833(9) 0.0238(3) Uani d D 1
O O5 -0.0223(3) 0.84056(10) 0.94695(9) 0.0206(3) Uani d . 1
O O6 0.3106(3) 0.90879(9) 0.99282(9) 0.0196(3) Uani d . 1
N N1 0.8800(3) 0.66835(10) 0.45822(10) 0.0153(3) Uani d . 1
N N2 0.8209(3) 0.59890(11) 0.44147(10) 0.0150(3) Uani d D 1
N N3 0.3956(3) 0.74366(11) 0.91380(10) 0.0163(3) Uani d . 1
N N4 0.4405(3) 0.78638(11) 0.96235(10) 0.0159(3) Uani d D 1
C C1 1.0427(4) 0.80153(13) 0.49302(12) 0.0165(4) Uani d . 1
C C2 1.1112(4) 0.86743(13) 0.51253(13) 0.0200(4) Uani d . 1
H H2 1.2525 0.9023 0.4851 0.024 Uiso calc R 1
C C3 0.9752(4) 0.88270(13) 0.57162(13) 0.0205(4) Uani d . 1
H H3 1.0244 0.9282 0.5840 0.025 Uiso calc R 1
C C4 0.7677(4) 0.83279(13) 0.61327(12) 0.0189(4) Uani d . 1
C C5 0.7016(4) 0.76637(13) 0.59405(12) 0.0173(4) Uani d . 1
H H5 0.5617 0.7313 0.6225 0.021 Uiso calc R 1
C C6 0.8335(4) 0.74898(12) 0.53418(11) 0.0151(4) Uani d . 1
C C7 0.6197(4) 0.84927(15) 0.67793(14) 0.0243(4) Uani d . 1
H H7A 0.4382 0.8351 0.6783 0.037 Uiso calc R 1
H H7B 0.6264 0.9114 0.6656 0.037 Uiso calc R 1
H H7C 0.6985 0.8120 0.7318 0.037 Uiso calc R 1
C C8 0.7526(4) 0.67782(12) 0.51600(11) 0.0152(4) Uani d . 1
C C9 0.5429(4) 0.61962(13) 0.56463(13) 0.0208(4) Uani d . 1
H H9A 0.4909 0.5847 0.5376 0.031 Uiso calc R 1
H H9B 0.3926 0.6559 0.5682 0.031 Uiso calc R 1
H H9C 0.6077 0.5800 0.6199 0.031 Uiso calc R 1
C C10 0.9242(4) 0.68803(12) 0.27615(11) 0.0153(4) Uani d . 1
C C11 0.7132(4) 0.68724(14) 0.23050(12) 0.0200(4) Uani d . 1
H H11 0.6139 0.6367 0.2489 0.024 Uiso calc R 1
C C12 0.6499(4) 0.76133(14) 0.15765(12) 0.0219(4) Uani d . 1
H H12 0.5065 0.7616 0.1258 0.026 Uiso calc R 1
C C13 0.7956(4) 0.83520(14) 0.13098(12) 0.0224(4) Uani d . 1
H H13 0.7512 0.8859 0.0811 0.027 Uiso calc R 1
C C14 1.0053(4) 0.83500(14) 0.17703(13) 0.0242(4) Uani d . 1
H H14 1.1050 0.8855 0.1584 0.029 Uiso calc R 1
C C15 1.0708(4) 0.76134(14) 0.25038(12) 0.0206(4) Uani d . 1
H H15 1.2136 0.7612 0.2823 0.025 Uiso calc R 1
C C16 0.2653(4) 0.66099(14) 0.81883(12) 0.0194(4) Uani d . 1
C C17 0.2155(4) 0.61764(15) 0.77206(13) 0.0230(4) Uani d . 1
H H17 0.0730 0.6380 0.7348 0.028 Uiso calc R 1
C C18 0.3706(4) 0.54571(14) 0.77928(13) 0.0222(4) Uani d . 1
H H18 0.3328 0.5170 0.7470 0.027 Uiso calc R 1
C C19 0.5829(4) 0.51392(14) 0.83316(13) 0.0209(4) Uani d . 1
C C20 0.6317(4) 0.55738(13) 0.87953(12) 0.0189(4) Uani d . 1
H H20 0.7759 0.5367 0.9161 0.023 Uiso calc R 1
C C21 0.4775(4) 0.63059(13) 0.87480(12) 0.0171(4) Uani d . 1
C C22 0.7530(4) 0.43515(15) 0.84084(15) 0.0273(5) Uani d . 1
H H22A 0.9231 0.4364 0.8630 0.041 Uiso calc R 1
H H22B 0.7753 0.4369 0.7867 0.041 Uiso calc R 1
H H22C 0.6709 0.3810 0.8779 0.041 Uiso calc R 1
C C23 0.5394(4) 0.67411(13) 0.92575(11) 0.0162(4) Uani d . 1
C C24 0.7550(4) 0.63615(13) 0.98790(12) 0.0196(4) Uani d . 1
H H24A 0.7488 0.6660 1.0229 0.029 Uiso calc R 1
H H24B 0.9226 0.6446 0.9596 0.029 Uiso calc R 1
H H24C 0.7344 0.5731 1.0217 0.029 Uiso calc R 1
C C25 0.2788(4) 0.94842(12) 0.83776(11) 0.0157(4) Uani d . 1
C C26 0.4827(4) 1.00410(13) 0.81963(13) 0.0202(4) Uani d . 1
H H26 0.5954 1.0000 0.8617 0.024 Uiso calc R 1
C C27 0.5177(4) 1.06564(14) 0.73883(13) 0.0225(4) Uani d . 1
H H27 0.6577 1.1034 0.7251 0.027 Uiso calc R 1
C C28 0.3492(4) 1.07231(13) 0.67788(13) 0.0210(4) Uani d . 1
H H28 0.3721 1.1154 0.6229 0.025 Uiso calc R 1
C C29 0.1478(4) 1.01618(14) 0.69714(13) 0.0215(4) Uani d . 1
H H29 0.0333 1.0210 0.6551 0.026 Uiso calc R 1
C C30 0.1120(4) 0.95307(13) 0.77718(12) 0.0185(4) Uani d . 1
H H30 -0.0240 0.9138 0.7903 0.022 Uiso calc R 1
H H1O 1.110(6) 0.7524(18) 0.427(2) 0.057(10) Uiso d D 1
H H4O 0.165(6) 0.752(2) 0.8385(17) 0.043(8) Uiso d D 1
H H2N 0.657(2) 0.5927(17) 0.4337(16) 0.025(6) Uiso d D 1
H H4N 0.600(2) 0.8017(16) 0.9621(16) 0.022(6) Uiso d D 1

loop_
_atom_site_aniso_label
_atom_site_aniso_U_11
_atom_site_aniso_U_22
_atom_site_aniso_U_33
_atom_site_aniso_U_12
_atom_site_aniso_U_13
_atom_site_aniso_U_23
S1 0.0143(2) 0.0138(2) 0.0141(2) -0.00056(16) -0.00083(16) -0.00670(17)
S2 0.0133(2) 0.0169(2) 0.0150(2) -0.00203(16) -0.00012(16) -0.00687(18)
O1 0.0216(7) 0.0193(7) 0.0200(7) -0.0062(6) 0.0044(5) -0.0098(6)
O2 0.0157(6) 0.0183(7) 0.0186(7) -0.0004(5) -0.0014(5) -0.0068(6)
O3 0.0213(7) 0.0173(7) 0.0206(7) -0.0016(5) -0.0016(5) -0.0103(6)
O4 0.0222(7) 0.0268(8) 0.0248(8) 0.0032(6) -0.0080(6) -0.0140(7)
O5 0.0145(6) 0.0248(7) 0.0205(7) -0.0042(5) 0.0008(5) -0.0080(6)
O6 0.0217(7) 0.0225(7) 0.0175(7) -0.0013(6) -0.0007(5) -0.0117(6)
N1 0.0181(8) 0.0142(7) 0.0152(7) -0.0022(6) -0.0020(6) -0.0078(6)
N2 0.0160(7) 0.0160(8) 0.0157(7) -0.0036(6) 0.0015(6) -0.0091(6)
N3 0.0169(7) 0.0173(8) 0.0162(8) -0.0034(6) -0.0004(6) -0.0084(6)
N4 0.0152(7) 0.0167(8) 0.0166(8) -0.0014(6) -0.0026(6) -0.0080(6)
C1 0.0182(9) 0.0153(9) 0.0140(8) 0.0000(7) -0.0023(7) -0.0049(7)
C2 0.0217(9) 0.0157(9) 0.0205(9) -0.0026(7) -0.0030(7) -0.0060(8)
C3 0.0239(10) 0.0169(9) 0.0230(10) 0.0006(7) -0.0065(8) -0.0110(8)
C4 0.0207(9) 0.0191(9) 0.0175(9) 0.0042(7) -0.0052(7) -0.0093(8)
C5 0.0178(9) 0.0168(9) 0.0170(9) 0.0005(7) -0.0023(7) -0.0074(7)
C6 0.0182(9) 0.0131(8) 0.0132(8) 0.0004(7) -0.0028(7) -0.0053(7)
C7 0.0257(10) 0.0265(11) 0.0271(11) 0.0034(8) -0.0021(8) -0.0181(9)
C8 0.0164(8) 0.0135(8) 0.0132(8) 0.0003(7) -0.0024(7) -0.0039(7)
C9 0.0233(10) 0.0181(9) 0.0222(10) -0.0051(8) 0.0081(8) -0.0102(8)
C10 0.0165(8) 0.0164(9) 0.0127(8) -0.0003(7) 0.0000(7) -0.0064(7)
C11 0.0212(9) 0.0202(10) 0.0191(9) -0.0035(7) -0.0014(7) -0.0091(8)
C12 0.0230(10) 0.0260(10) 0.0169(9) 0.0012(8) -0.0050(7) -0.0101(8)
C13 0.0272(10) 0.0219(10) 0.0145(9) 0.0026(8) 0.0006(8) -0.0057(8)
C14 0.0290(11) 0.0181(10) 0.0225(10) -0.0055(8) -0.0002(8) -0.0061(8)
C15 0.0217(9) 0.0210(10) 0.0189(9) -0.0029(8) -0.0018(7) -0.0086(8)
C16 0.0186(9) 0.0218(10) 0.0176(9) -0.0035(7) 0.0003(7) -0.0085(8)
C17 0.0219(10) 0.0283(11) 0.0197(10) -0.0052(8) -0.0019(8) -0.0111(9)
C18 0.0270(10) 0.0257(10) 0.0177(9) -0.0087(8) 0.0045(8) -0.0124(8)
C19 0.0213(9) 0.0221(10) 0.0208(10) -0.0073(8) 0.0050(8) -0.0105(8)
C20 0.0197(9) 0.0197(9) 0.0181(9) -0.0039(7) 0.0011(7) -0.0091(8)
C21 0.0177(9) 0.0190(9) 0.0157(9) -0.0050(7) 0.0017(7) -0.0083(8)
C22 0.0288(11) 0.0269(11) 0.0325(12) -0.0031(9) 0.0015(9) -0.0188(10)
C23 0.0161(9) 0.0169(9) 0.0138(8) -0.0040(7) 0.0009(7) -0.0049(7)
C24 0.0206(9) 0.0177(9) 0.0191(9) -0.0008(7) -0.0034(7) -0.0070(8)
C25 0.0167(9) 0.0146(8) 0.0136(8) 0.0002(7) 0.0003(7) -0.0047(7)
C26 0.0182(9) 0.0200(9) 0.0209(10) -0.0019(7) -0.0025(7) -0.0075(8)
C27 0.0191(9) 0.0174(9) 0.0262(11) -0.0029(7) 0.0015(8) -0.0054(8)
C28 0.0235(10) 0.0184(9) 0.0180(9) 0.0028(8) 0.0017(7) -0.0060(8)
C29 0.0243(10) 0.0233(10) 0.0188(9) 0.0019(8) -0.0038(8) -0.0115(8)
C30 0.0184(9) 0.0195(9) 0.0192(9) -0.0012(7) -0.0018(7) -0.0099(8)

loop_
_atom_type_symbol
_atom_type_description
_atom_type_scat_dispersion_real
_atom_type_scat_dispersion_imag
_atom_type_scat_source
C C 0.0033 0.0016 'International Tables Vol C Tables 4.2.6.8 and 6.1.1.4'
H H 0.0000 0.0000 'International Tables Vol C Tables 4.2.6.8 and 6.1.1.4'
N N 0.0061 0.0033 'International Tables Vol C Tables 4.2.6.8 and 6.1.1.4'
O O 0.0106 0.0060 'International Tables Vol C Tables 4.2.6.8 and 6.1.1.4'
S S 0.1246 0.1234 'International Tables Vol C Tables 4.2.6.8 and 6.1.1.4'

loop_
_geom_angle_atom_site_label_1
_geom_angle_atom_site_label_2
_geom_angle_atom_site_label_3
_geom_angle
O3 S1 O2 120.83(8)
O3 S1 N2 104.70(8)
O2 S1 N2 106.84(8)
O3 S1 C10 108.61(9)
O2 S1 C10 107.30(9)
N2 S1 C10 107.97(9)
O6 S2 O5 120.70(9)
O6 S2 N4 104.46(8)
O5 S2 N4 106.50(9)
O6 S2 C25 109.14(9)
O5 S2 C25 107.40(9)
N4 S2 C25 108.03(9)
C1 O1 H1O 104(3)
C16 O4 H4O 105(2)
C8 N1 N2 118.12(16)
N1 N2 S1 112.74(12)
N1 N2 H2N 118.6(17)
S1 N2 H2N 110.1(17)
C23 N3 N4 118.41(16)
N3 N4 S2 111.80(12)
N3 N4 H4N 115.8(17)
S2 N4 H4N 110.0(17)
O1 C1 C2 117.07(17)
O1 C1 C6 123.00(17)
C2 C1 C6 119.92(18)
C3 C2 C1 120.50(19)
C3 C2 H2 119.8
C1 C2 H2 119.8
C2 C3 C4 121.39(18)
C2 C3 H3 119.3
C4 C3 H3 119.3
C5 C4 C3 117.86(18)
C5 C4 C7 120.74(19)
C3 C4 C7 121.40(18)
C4 C5 C6 122.59(19)
C4 C5 H5 118.7
C6 C5 H5 118.7
C5 C6 C1 117.73(17)
C5 C6 C8 120.05(17)
C1 C6 C8 122.22(17)
C4 C7 H7A 109.5
C4 C7 H7B 109.5
H7A C7 H7B 109.5
C4 C7 H7C 109.5
H7A C7 H7C 109.5
H7B C7 H7C 109.5
N1 C8 C6 115.73(17)
N1 C8 C9 123.48(17)
C6 C8 C9 120.75(16)
C8 C9 H9A 109.5
C8 C9 H9B 109.5
H9A C9 H9B 109.5
C8 C9 H9C 109.5
H9A C9 H9C 109.5
H9B C9 H9C 109.5
C15 C10 C11 121.32(18)
C15 C10 S1 120.15(14)
C11 C10 S1 118.53(15)
C12 C11 C10 119.01(19)
C12 C11 H11 120.5
C10 C11 H11 120.5
C11 C12 C13 120.27(18)
C11 C12 H12 119.9
C13 C12 H12 119.9
C14 C13 C12 120.07(19)
C14 C13 H13 120.0
C12 C13 H13 120.0
C13 C14 C15 120.38(19)
C13 C14 H14 119.8
C15 C14 H14 119.8
C10 C15 C14 118.93(18)
C10 C15 H15 120.5
C14 C15 H15 120.5
O4 C16 C17 117.22(18)
O4 C16 C21 122.92(17)
C17 C16 C21 119.85(19)
C18 C17 C16 120.71(19)
C18 C17 H17 119.6
C16 C17 H17 119.6
C17 C18 C19 121.38(18)
C17 C18 H18 119.3
C19 C18 H18 119.3
C20 C19 C18 117.66(19)
C20 C19 C22 121.06(19)
C18 C19 C22 121.29(18)
C19 C20 C21 123.01(18)
C19 C20 H20 118.5
C21 C20 H20 118.5
C20 C21 C16 117.39(17)
C20 C21 C23 120.48(17)
C16 C21 C23 122.13(18)
C19 C22 H22A 109.5
C19 C22 H22B 109.5
H22A C22 H22B 109.5
C19 C22 H22C 109.5
H22A C22 H22C 109.5
H22B C22 H22C 109.5
N3 C23 C21 115.90(17)
N3 C23 C24 123.93(17)
C21 C23 C24 120.16(17)
C23 C24 H24A 109.5
C23 C24 H24B 109.5
H24A C24 H24B 109.5
C23 C24 H24C 109.5
H24A C24 H24C 109.5
H24B C24 H24C 109.5
C30 C25 C26 121.68(18)
C30 C25 S2 120.18(15)
C26 C25 S2 118.14(15)
C27 C26 C25 118.62(18)
C27 C26 H26 120.7
C25 C26 H26 120.7
C26 C27 C28 120.36(19)
C26 C27 H27 119.8
C28 C27 H27 119.8
C29 C28 C27 120.14(19)
C29 C28 H28 119.9
C27 C28 H28 119.9
C30 C29 C28 120.52(19)
C30 C29 H29 119.7
C28 C29 H29 119.7
C29 C30 C25 118.66(18)
C29 C30 H30 120.7
C25 C30 H30 120.7

loop_
_geom_bond_atom_site_label_1
_geom_bond_atom_site_label_2
_geom_bond_distance
S1 O3 1.4303(14)
S1 O2 1.4360(14)
S1 N2 1.6455(16)
S1 C10 1.7603(19)
S2 O6 1.4296(14)
S2 O5 1.4355(14)
S2 N4 1.6526(17)
S2 C25 1.7591(19)
O1 C1 1.364(2)
O1 H1O 0.84(3)
O4 C16 1.355(2)
O4 H4O 0.85(3)
N1 C8 1.295(2)
N1 N2 1.401(2)
N2 H2N 0.879(10)
N3 C23 1.290(3)
N3 N4 1.408(2)
N4 H4N 0.877(10)
C1 C2 1.389(3)
C1 C6 1.416(3)
C2 C3 1.384(3)
C2 H2 0.9500
C3 C4 1.392(3)
C3 H3 0.9500
C4 C5 1.390(3)
C4 C7 1.511(3)
C5 C6 1.406(3)
C5 H5 0.9500
C6 C8 1.479(2)
C7 H7A 0.9800
C7 H7B 0.9800
C7 H7C 0.9800
C8 C9 1.495(3)
C9 H9A 0.9800
C9 H9B 0.9800
C9 H9C 0.9800
C10 C15 1.387(3)
C10 C11 1.391(3)
C11 C12 1.387(3)
C11 H11 0.9500
C12 C13 1.390(3)
C12 H12 0.9500
C13 C14 1.385(3)
C13 H13 0.9500
C14 C15 1.391(3)
C14 H14 0.9500
C15 H15 0.9500
C16 C17 1.394(3)
C16 C21 1.419(3)
C17 C18 1.376(3)
C17 H17 0.9500
C18 C19 1.399(3)
C18 H18 0.9500
C19 C20 1.389(3)
C19 C22 1.508(3)
C20 C21 1.405(3)
C20 H20 0.9500
C21 C23 1.478(3)
C22 H22A 0.9800
C22 H22B 0.9800
C22 H22C 0.9800
C23 C24 1.500(3)
C24 H24A 0.9800
C24 H24B 0.9800
C24 H24C 0.9800
C25 C30 1.389(3)
C25 C26 1.393(3)
C26 C27 1.387(3)
C26 H26 0.9500
C27 C28 1.388(3)
C27 H27 0.9500
C28 C29 1.386(3)
C28 H28 0.9500
C29 C30 1.386(3)
C29 H29 0.9500
C30 H30 0.9500

loop_
_geom_hbond_atom_site_label_D
_geom_hbond_atom_site_label_H
_geom_hbond_atom_site_label_A
_geom_hbond_site_symmetry_A
_geom_hbond_distance_DH
_geom_hbond_distance_HA
_geom_hbond_distance_DA
_geom_hbond_angle_DHA
_geom_hbond_publ_flag
O1 H1o N1 . 0.84(3) 1.80(2) 2.562(2) 151(4) yes
O4 H4o N3 . 0.85(3) 1.79(2) 2.563(2) 150(3) yes
N2 H2n O2 1_455 0.880(10) 2.180(10) 3.040(2) 168(2) yes
N4 H4n O5 1_655 0.880(10) 2.070(10) 2.942(2) 173(2) yes

loop_
_geom_torsion_atom_site_label_1
_geom_torsion_atom_site_label_2
_geom_torsion_atom_site_label_3
_geom_torsion_atom_site_label_4
_geom_torsion
C8 N1 N2 S1 -178.55(13)
O3 S1 N2 N1 178.10(12)
O2 S1 N2 N1 48.83(14)
C10 S1 N2 N1 -66.31(14)
C23 N3 N4 S2 -178.21(14)
O6 S2 N4 N3 -178.19(12)
O5 S2 N4 N3 53.04(14)
C25 S2 N4 N3 -62.08(14)
O1 C1 C2 C3 179.06(17)
C6 C1 C2 C3 -0.5(3)
C1 C2 C3 C4 0.2(3)
C2 C3 C4 C5 0.4(3)
C2 C3 C4 C7 179.82(18)
C3 C4 C5 C6 -0.8(3)
C7 C4 C5 C6 179.81(18)
C4 C5 C6 C1 0.5(3)
C4 C5 C6 C8 -179.50(17)
O1 C1 C6 C5 -179.38(17)
C2 C1 C6 C5 0.1(3)
O1 C1 C6 C8 0.6(3)
C2 C1 C6 C8 -179.87(17)
N2 N1 C8 C6 176.62(15)
N2 N1 C8 C9 -1.1(3)
C5 C6 C8 N1 177.95(17)
C1 C6 C8 N1 -2.0(3)
C5 C6 C8 C9 -4.2(3)
C1 C6 C8 C9 175.76(18)
O3 S1 C10 C15 -151.83(16)
O2 S1 C10 C15 -19.67(18)
N2 S1 C10 C15 95.17(17)
O3 S1 C10 C11 28.32(18)
O2 S1 C10 C11 160.48(15)
N2 S1 C10 C11 -84.68(16)
C15 C10 C11 C12 0.3(3)
S1 C10 C11 C12 -179.87(15)
C10 C11 C12 C13 -0.1(3)
C11 C12 C13 C14 0.2(3)
C12 C13 C14 C15 -0.4(3)
C11 C10 C15 C14 -0.5(3)
S1 C10 C15 C14 179.65(16)
C13 C14 C15 C10 0.6(3)
O4 C16 C17 C18 -179.93(19)
C21 C16 C17 C18 -0.3(3)
C16 C17 C18 C19 -0.3(3)
C17 C18 C19 C20 0.2(3)
C17 C18 C19 C22 -179.9(2)
C18 C19 C20 C21 0.4(3)
C22 C19 C20 C21 -179.54(19)
C19 C20 C21 C16 -0.9(3)
C19 C20 C21 C23 -179.97(18)
O4 C16 C21 C20 -179.57(18)
C17 C16 C21 C20 0.8(3)
O4 C16 C21 C23 -0.5(3)
C17 C16 C21 C23 179.88(18)
N4 N3 C23 C21 178.11(16)
N4 N3 C23 C24 -0.7(3)
C20 C21 C23 N3 176.27(18)
C16 C21 C23 N3 -2.8(3)
C20 C21 C23 C24 -4.9(3)
C16 C21 C23 C24 176.08(18)
O6 S2 C25 C30 -147.06(15)
O5 S2 C25 C30 -14.60(18)
N4 S2 C25 C30 99.92(16)
O6 S2 C25 C26 31.95(18)
O5 S2 C25 C26 164.42(15)
N4 S2 C25 C26 -81.06(17)
C30 C25 C26 C27 0.1(3)
S2 C25 C26 C27 -178.86(16)
C25 C26 C27 C28 1.2(3)
C26 C27 C28 C29 -1.3(3)
C27 C28 C29 C30 0.1(3)
C28 C29 C30 C25 1.2(3)
C26 C25 C30 C29 -1.3(3)
S2 C25 C30 C29 177.65(15)

loop_
_cod_related_entry_id
_cod_related_entry_database
_cod_related_entry_code
1 ChemSpider 24740611
